data_2102041
loop_
_publ_author_name
'Nyburg, Stanley C.'
'Steed, Jon W.'
'Aleksovska, Slobotka'
'Petrusevski, Vladimir M.'

_publ_section_title
;
 Structure of the alums. I. On the sulfate group disorder in the
 \a-alums
;
_journal_issue 2
_journal_name_full 'Acta Crystallographica Section B'
_journal_page_first 204
_journal_page_last 209
_journal_paper_doi 10.1107/S0108768199014846
_journal_volume 56
_journal_year 2000
_chemical_formula_sum 'Ga H24 O20 S2 Tl'
_chemical_formula_weight 682.40
_chemical_name_common 'gallium thallium alum'
_space_group_IT_number 205
_symmetry_cell_setting cubic
_symmetry_space_group_name_Hall '-P 2ac 2ab 3'
_symmetry_space_group_name_H-M 'P a -3'
_audit_creation_method SHELXL-97
_cell_angle_alpha 90.00
_cell_angle_beta 90.00
_cell_angle_gamma 90.00
_cell_formula_units_Z 4
_cell_length_a 12.2368(5)
_cell_length_b 12.2368(5)
_cell_length_c 12.2368(5)
_cell_measurement_temperature 296(2)
_cell_volume 1832.33(13)
_computing_structure_refinement 'SHELXL-97 (Sheldrick, 1997)'
_computing_structure_solution 'SHELXS-97 (Sheldrick, 1990)'
_database_code_amcsd 0009917
_diffrn_ambient_temperature 296(2)
_diffrn_measured_fraction_theta_full .862
_diffrn_measured_fraction_theta_max .862
_diffrn_radiation_monochromator graphite
_diffrn_radiation_source 'fine-focus sealed tube'
_diffrn_radiation_type MoK\a
_diffrn_radiation_wavelength .71070
_diffrn_reflns_av_R_equivalents .0207
_diffrn_reflns_av_sigmaI/netI .0293
_diffrn_reflns_limit_h_max 10
_diffrn_reflns_limit_h_min -10
_diffrn_reflns_limit_k_max 15
_diffrn_reflns_limit_k_min -15
_diffrn_reflns_limit_l_max 10
_diffrn_reflns_limit_l_min -10
_diffrn_reflns_number 1118
_diffrn_reflns_theta_full 25.95
_diffrn_reflns_theta_max 25.95
_diffrn_reflns_theta_min 3.72
_exptl_absorpt_coefficient_mu 10.572
_exptl_crystal_density_diffrn 2.474
_exptl_crystal_density_method 'not measured'
_exptl_crystal_F_000 1312
_exptl_crystal_size_max .2
_exptl_crystal_size_mid .2
_exptl_crystal_size_min .1
_refine_diff_density_max .668
_refine_diff_density_min -.412
_refine_ls_extinction_coef .0130(6)
_refine_ls_extinction_method SHELXL
_refine_ls_goodness_of_fit_ref 1.058
_refine_ls_hydrogen_treatment mixed
_refine_ls_matrix_type full
_refine_ls_number_parameters 68
_refine_ls_number_reflns 601
_refine_ls_number_restraints 0
_refine_ls_restrained_S_all 1.058
_refine_ls_R_factor_all .0287
_refine_ls_R_factor_gt .0226
_refine_ls_shift/su_max .006
_refine_ls_shift/su_mean .001
_refine_ls_structure_factor_coef Fsqd
_refine_ls_weighting_details 'w=1/[\s^2^(Fo^2^)+(0.0249P)^2^+1.5522P] where P=(Fo^2^+2Fc^2^)/3'
_refine_ls_weighting_scheme calc
_refine_ls_wR_factor_ref .0639
_reflns_number_gt 498
_reflns_number_total 601
_reflns_threshold_expression >2sigma(I)
_cod_data_source_file na0101.cif
_cod_data_source_block oq
_cod_depositor_comments
;
 Marking atoms 'O3', 'O4' and 'O3A', 'O4A' as belonging to disorder groups
 '1' and '2' respectively after consulting the original publication.

 Antanas Vaitkus,
 2017-10-22

The following automatic conversions were performed:

'_refine_ls_weighting_scheme' value 'calc
w=1/[\s^2^(Fo^2^)+(0.0249P)^2^+1.5522P] where P=(Fo^2^+2Fc^2^)/3' was
changed to 'calc'. New tag '_refine_ls_weighting_details' was
created. The value of the new tag was set to
'w=1/[\s^2^(Fo^2^)+(0.0249P)^2^+1.5522P] where P=(Fo^2^+2Fc^2^)/3'.

Automatic conversion script
Id: cif_fix_values 3143 2015-03-26 13:38:13Z robertas 
;
_cod_original_formula_sum 'H24 Ga O20 S2 Tl'
_cod_database_code 2102041
_amcsd_formula_title TlGa(SO4)2*12H2O

loop_
_space_group_symop_operation_xyz
'x, y, z'
'y, z, x'
'z, x, y'
'x+1/2, y, -z+1/2'
'y+1/2, z, -x+1/2'
'z+1/2, x, -y+1/2'
'y+1/2, -z+1/2, -x'
'z+1/2, -x+1/2, -y'
'-z, x+1/2, -y+1/2'
'-x, y+1/2, -z+1/2'
'-y, z+1/2, -x+1/2'
'x+1/2, -y+1/2, -z'
'-x, -y, -z'
'-y, -z, -x'
'-z, -x, -y'
'-x-1/2, -y, z-1/2'
'-y-1/2, -z, x-1/2'
'-z-1/2, -x, y-1/2'
'-y-1/2, z-1/2, x'
'-z-1/2, x-1/2, y'
'z, -x-1/2, y-1/2'
'x, -y-1/2, z-1/2'
'y, -z-1/2, x-1/2'
'-x-1/2, y-1/2, z'

loop_
_atom_site_label
_atom_site_fract_x
_atom_site_fract_y
_atom_site_fract_z
_atom_site_U_iso_or_equiv
_atom_site_adp_type
_atom_site_calc_flag
_atom_site_refinement_flags
_atom_site_occupancy
_atom_site_type_symbol
_atom_site_disorder_group
Tl1 .5000 .5000 .5000 .0513(3) Uani d S 1 Tl .
S .31303(5) .31303(5) .31303(5) .0268(3) Uani d S 1 S .
Ga1 .0000 .0000 .0000 .0199(3) Uani d S 1 Ga .
O1 .1579(2) .0104(2) -.0124(2) .0311(6) Uani d . 1 O .
H12 .193(3) .022(3) .033(3) .040(12) Uiso d . 1 H .
H11 .177(3) .026(3) -.056(3) .035(13) Uiso d . 1 H .
O2 .0486(3) .1433(2) .2987(2) .0422(6) Uani d . 1 O .
H22 .014(3) .180(3) .289(3) .032(12) Uiso d . 1 H .
H21 .123(6) .168(4) .301(5) .109(17) Uiso d . 1 H .
O3 .2453(2) .2453(2) .2453(2) .070(4) Uani d SP .830(17) O 1
O4 .2700(5) .4249(3) .3178(3) .0478(15) Uani d P .830(17) O 1
O3A .3772(15) .3772(15) .3772(15) .19(3) Uani d SP .170(17) O 2
O4A .295(2) .212(2) .372(3) .079(13) Uani d P .170(17) O 2

loop_
_atom_site_aniso_label
_atom_site_aniso_U_11
_atom_site_aniso_U_22
_atom_site_aniso_U_33
_atom_site_aniso_U_12
_atom_site_aniso_U_13
_atom_site_aniso_U_23
Tl1 .0513(3) .0513(3) .0513(3) .00574(9) .00574(9) .00574(9)
S .0268(3) .0268(3) .0268(3) .0037(3) .0037(3) .0037(3)
Ga1 .0199(3) .0199(3) .0199(3) -.00036(14) -.00036(14) -.00036(14)
O1 .0235(12) .0425(15) .0274(14) -.0055(9) -.0001(10) .0017(10)
O2 .0459(15) .0360(12) .0448(13) .0049(12) -.0089(11) -.0047(11)
O3 .070(4) .070(4) .070(4) -.0208(17) -.0208(17) -.0208(17)
O4 .064(3) .0355(19) .0433(17) .024(2) .0229(17) .0111(14)
O3A .19(3) .19(3) .19(3) -.086(19) -.086(19) -.086(19)
O4A .080(15) .057(15) .10(2) .038(12) .064(15) .062(16)

loop_
_atom_type_symbol
_atom_type_description
_atom_type_scat_dispersion_real
_atom_type_scat_dispersion_imag
_atom_type_scat_source
Tl Tl -2.8358 9.6688 'International Tables Vol C Tables 4.2.6.8 and 6.1.1.4'
Ga Ga .2307 1.6083 'International Tables Vol C Tables 4.2.6.8 and 6.1.1.4'
S S .1246 .1234 'International Tables Vol C Tables 4.2.6.8 and 6.1.1.4'
O O .0106 .0060 'International Tables Vol C Tables 4.2.6.8 and 6.1.1.4'
H H .0000 .0000 'International Tables Vol C Tables 4.2.6.8 and 6.1.1.4'

loop_
_geom_angle_atom_site_label_1
_geom_angle_atom_site_label_2
_geom_angle_atom_site_label_3
_geom_angle_site_symmetry_1
_geom_angle_site_symmetry_3
_geom_angle
O3A Tl1 O3A 13_666 . 180.0000(10)
O3A Tl1 O2 13_666 12_556 75.85(5)
O3A Tl1 O2 . 12_556 104.15(5)
O3A Tl1 O2 13_666 5 104.15(5)
O3A Tl1 O2 . 5 75.85(5)
O2 Tl1 O2 12_556 5 65.77(4)
O4A S O4A 3 2 111.9(18)
O4A S O4A 3 . 111.9(18)
O4A S O4A 2 . 111.9(19)
O4A S O3 3 . 73(2)
O4A S O3 2 . 73(2)
O4A S O3 . . 73(2)
O4A S O4 3 2 40.0(19)
O4A S O4 2 2 136.3(9)
O4A S O4 . 2 110.6(8)
O3 S O4 . 2 110.7(2)
O4A S O4 3 . 110.6(8)
O4A S O4 2 . 40.0(19)
O4A S O4 . . 136.3(9)
O3 S O4 . . 110.7(2)
O4 S O4 2 . 108.2(2)
O4A S O4 3 3 136.3(9)
O4A S O4 2 3 110.6(8)
O4A S O4 . 3 40.0(18)
O3 S O4 . 3 110.7(2)
O4 S O4 2 3 108.2(2)
O4 S O4 . 3 108.2(2)
O4A S O3A 3 . 107(2)
O4A S O3A 2 . 107(2)
O4A S O3A . . 107(2)
O3 S O3A . . 180.0(19)
O4 S O3A 2 . 69.3(2)
O4 S O3A . . 69.3(2)
O4 S O3A 3 . 69.3(2)
O1 Ga1 O1 14 3 89.01(11)
O1 Ga1 O1 14 . 89.01(11)
O1 Ga1 O1 3 . 90.99(11)
O1 Ga1 O1 14 15 90.99(11)
O1 Ga1 O1 3 15 180.0
O1 Ga1 O1 . 15 89.01(11)
O1 Ga1 O1 14 2 180.0
O1 Ga1 O1 3 2 90.99(11)
O1 Ga1 O1 . 2 90.99(11)
O1 Ga1 O1 15 2 89.01(11)
O1 Ga1 O1 14 13 90.99(11)
O1 Ga1 O1 3 13 89.01(11)
O1 Ga1 O1 . 13 180.0
O1 Ga1 O1 15 13 90.99(11)
O1 Ga1 O1 2 13 89.01(11)
Ga1 O1 H12 . . 123(3)
Ga1 O1 H11 . . 118(4)
H12 O1 H11 . . 113(5)
H22 O2 H21 . . 115(5)
S O3 O4A . 3 53.9(13)
S O3 O4A . 2 53.9(13)
O4A O3 O4A 3 2 88.9(19)
S O3 O4A . . 53.9(13)
O4A O3 O4A 3 . 88.9(19)
O4A O3 O4A 2 . 88.9(19)
O4A O4 S 2 . 69.2(9)
O4A O4 O3A 2 . 118.2(13)
S O4 O3A . . 52.2(10)
S O3A O4 . 2 58.5(10)
S O3A O4 . . 58.5(10)
O4 O3A O4 2 . 95.2(13)
S O3A O4 . 3 58.5(10)
O4 O3A O4 2 3 95.2(13)
O4 O3A O4 . 3 95.2(13)
S O3A Tl1 . . 180(3)
O4 O3A Tl1 2 . 121.5(10)
O4 O3A Tl1 . . 121.5(10)
O4 O3A Tl1 3 . 121.5(10)
O4 O4A S 3 . 70.8(16)
O4 O4A O3 3 . 120.6(12)
S O4A O3 . . 53.0(9)

loop_
_geom_bond_atom_site_label_1
_geom_bond_atom_site_label_2
_geom_bond_site_symmetry_2
_geom_bond_distance
Tl1 O3A 13_666 2.60(3)
Tl1 O3A . 2.60(3)
Tl1 O2 12_556 3.081(3)
Tl1 O2 5 3.081(3)
S O4A 3 1.453(15)
S O4A 2 1.453(15)
S O4A . 1.453(15)
S O3 . 1.435(5)
S O4 2 1.468(3)
S O4 . 1.468(3)
S O4 3 1.468(3)
S O3A . 1.36(3)
Ga1 O1 14 1.942(3)
Ga1 O1 3 1.942(3)
Ga1 O1 . 1.942(3)
Ga1 O1 15 1.942(3)
Ga1 O1 2 1.942(3)
Ga1 O1 13 1.942(3)
O1 H12 . .72(4)
O1 H11 . .61(4)
O2 H22 . .63(4)
O2 H21 . .96(8)
O3 O4A 3 1.72(4)
O3 O4A 2 1.72(4)
O3 O4A . 1.72(4)
O4 O4A 2 1.00(5)
O4 O3A . 1.610(18)
O3A O4 2 1.610(17)
O3A O4 3 1.610(17)
O4A O4 3 1.00(5)

loop_
_geom_hbond_atom_site_label_D
_geom_hbond_atom_site_label_H
_geom_hbond_atom_site_label_A
_geom_hbond_site_symmetry_A
_geom_hbond_distance_DH
_geom_hbond_distance_HA
_geom_hbond_distance_DA
_geom_hbond_angle_DHA
O1 H11 O4 22_565 .61(4) 2.01(4) 2.613(4) 168(5)
O1 H12 O2 3 .72(4) 1.89(4) 2.611(4) 174(4)
O2 H21 O3 . .96(8) 1.89(7) 2.789(4) 153(6)
O2 H22 O4 5_455 .63(4) 2.13(4) 2.749(4) 167(4)
O1 H11 O4A 23_565 .61(4) 2.25(6) 2.83(3) 162(5)
O2 H22 O4A 6_455 .63(4) 2.23(4) 2.85(2) 167(5)
O2 H21 O4A . .96(8) 2.34(10) 3.26(4) 159(5)

loop_
_geom_torsion_atom_site_label_1
_geom_torsion_atom_site_label_2
_geom_torsion_atom_site_label_3
_geom_torsion_atom_site_label_4
_geom_torsion_site_symmetry_1
_geom_torsion_site_symmetry_4
_geom_torsion
O4A S O3 O4A 2 3 120.0
O4A S O3 O4A . 3 -120.0
O4 S O3 O4A 2 3 -13.8(8)
O4 S O3 O4A . 3 106.2(8)
O4 S O3 O4A 3 3 -133.8(8)
O3A S O3 O4A . 3 -E1(10)
O4A S O3 O4A 3 2 -120.000(5)
O4A S O3 O4A . 2 120.000(5)
O4 S O3 O4A 2 2 -133.8(8)
O4 S O3 O4A . 2 -13.8(8)
O4 S O3 O4A 3 2 106.2(8)
O3A S O3 O4A . 2 -12E1(10)
O4A S O3 O4A 3 . 120.000(4)
O4A S O3 O4A 2 . -120.000(4)
O4 S O3 O4A 2 . 106.2(7)
O4 S O3 O4A . . -133.8(7)
O4 S O3 O4A 3 . -13.8(7)
O3A S O3 O4A . . 12E1(10)
O4A S O4 O4A 3 2 100(3)
O4A S O4 O4A . 2 -66(2)
O3 S O4 O4A . 2 20.8(13)
O4 S O4 O4A 2 2 142.3(13)
O4 S O4 O4A 3 2 -100.7(12)
O3A S O4 O4A . 2 -159.2(13)
O4A S O4 O3A 3 . -101(2)
O4A S O4 O3A 2 . 159.2(13)
O4A S O4 O3A . . 93(3)
O3 S O4 O3A . . 180.000(4)
O4 S O4 O3A 2 . -58.5(3)
O4 S O4 O3A 3 . 58.5(3)
O4A S O3A O4 3 2 -13.8(8)
O4A S O3A O4 2 2 -133.8(8)
O4A S O3A O4 . 2 106.2(8)
O3 S O3A O4 . 2 -1E1(10)
O4 S O3A O4 . 2 -120.0000(10)
O4 S O3A O4 3 2 120.0000(10)
O4A S O3A O4 3 . 106.2(7)
O4A S O3A O4 2 . -13.8(7)
O4A S O3A O4 . . -133.8(7)
O3 S O3A O4 . . 11E1(10)
O4 S O3A O4 2 . 120.000(2)
O4 S O3A O4 3 . -120.0000(10)
O4A S O3A O4 3 3 -133.8(8)
O4A S O3A O4 2 3 106.2(8)
O4A S O3A O4 . 3 -13.8(8)
O3 S O3A O4 . 3 -13E1(10)
O4 S O3A O4 2 3 -120.000(2)
O4 S O3A O4 . 3 120.0
O4A S O3A Tl1 3 . -15E1(10)
O4A S O3A Tl1 2 . 9E1(10)
O4A S O3A Tl1 . . -3E1(10)
O3 S O3A Tl1 . . 0E1(10)
O4 S O3A Tl1 2 . -13E1(10)
O4 S O3A Tl1 . . 11E1(10)
O4 S O3A Tl1 3 . -1E1(10)
O4A O4 O3A S 2 . 22.1(14)
O4A O4 O3A O4 2 2 70.0(16)
S O4 O3A O4 . 2 47.9(8)
O4A O4 O3A O4 2 3 -25.8(17)
S O4 O3A O4 . 3 -47.9(8)
O4A O4 O3A Tl1 2 . -157.9(14)
S O4 O3A Tl1 . . 180.000(4)
O3A Tl1 O3A S 13_666 . 0E1(10)
O2 Tl1 O3A S 12_556 . 3E1(10)
O2 Tl1 O3A S 5 . 9E1(10)
O3A Tl1 O3A O4 13_666 2 -15E1(10)
O2 Tl1 O3A O4 12_556 2 -103.78(19)
O2 Tl1 O3A O4 5 2 -43.78(19)
O3A Tl1 O3A O4 13_666 . 9E1(10)
O2 Tl1 O3A O4 12_556 . 136.22(19)
O2 Tl1 O3A O4 5 . -163.78(19)
O3A Tl1 O3A O4 13_666 3 -3E1(10)
O2 Tl1 O3A O4 12_556 3 16.22(19)
O2 Tl1 O3A O4 5 3 76.22(19)
O4A S O4A O4 3 3 137(2)
O4A S O4A O4 2 3 -96(3)
O3 S O4A O4 . 3 -159.7(11)
O4 S O4A O4 2 3 94.0(11)
O4 S O4A O4 . 3 -57(3)
O3A S O4A O4 . 3 20.3(11)
O4A S O4A O3 3 . -63(3)
O4A S O4A O3 2 . 63(3)
O4 S O4A O3 2 . -106.3(9)
O4 S O4A O3 . . 103(2)
O4 S O4A O3 3 . 159.7(11)
O3A S O4A O3 . . 180.000(3)
S O3 O4A O4 . 3 22.4(13)
O4A O3 O4A O4 3 3 66.8(10)
O4A O3 O4A O4 2 3 -22(2)
O4A O3 O4A S 3 . 44.4(9)
O4A O3 O4A S 2 . -44.4(9)

loop_
_cod_related_entry_id
_cod_related_entry_database
_cod_related_entry_code
1 AMCSD 0009917
